data_4023774
loop_
_publ_author_name
'Detian Gao'
'Huimin Zhai'
'Masood Parvez'
'Thomas G. Back'

_publ_section_title
;
 1,3-Dipolar Cycloadditions of Acetylenic Sulfones in Solution
 and on Solid Supports
;
_journal_name_full 'Journal of Organic Chemistry'
_journal_page_first 8057
_journal_page_last 8068
_journal_paper_doi 10.1021/jo801621d
_journal_volume 73
_journal_year 2008
_chemical_formula_sum 'C17 H22 N2 O3 S'
_chemical_formula_weight 334.43
_chemical_name_systematic
;
 ?
;
_space_group_IT_number 7
_symmetry_cell_setting monoclinic
_symmetry_space_group_name_Hall 'P -2yc'
_symmetry_space_group_name_H-M 'P 1 c 1'
_atom_sites_solution_hydrogens geom
_atom_sites_solution_primary direct
_atom_sites_solution_secondary difmap
_audit_creation_method SHELXL-97
_cell_angle_alpha 90.00
_cell_angle_beta 101.40(3)
_cell_angle_gamma 90.00
_cell_formula_units_Z 2
_cell_length_a 10.434(3)
_cell_length_b 9.976(6)
_cell_length_c 8.094(6)
_cell_measurement_temperature 173(2)
_cell_volume 825.9(8)
_computing_structure_refinement 'SHELXL-97 (Sheldrick, 1997)'
_diffrn_ambient_temperature 173(2)
_diffrn_measured_fraction_theta_full 0.993
_diffrn_measured_fraction_theta_max 0.993
_diffrn_radiation_monochromator graphite
_diffrn_radiation_source 'fine-focus sealed tube'
_diffrn_radiation_type MoK\a
_diffrn_radiation_wavelength 0.71073
_diffrn_reflns_av_R_equivalents 0.0295
_diffrn_reflns_av_sigmaI/netI 0.0480
_diffrn_reflns_limit_h_max 13
_diffrn_reflns_limit_h_min -13
_diffrn_reflns_limit_k_max 10
_diffrn_reflns_limit_k_min -12
_diffrn_reflns_limit_l_max 10
_diffrn_reflns_limit_l_min -10
_diffrn_reflns_number 2624
_diffrn_reflns_theta_full 27.49
_diffrn_reflns_theta_max 27.49
_diffrn_reflns_theta_min 2.85
_exptl_absorpt_coefficient_mu 0.213
_exptl_absorpt_correction_T_max 0.9874
_exptl_absorpt_correction_T_min 0.9293
_exptl_absorpt_correction_type none
_exptl_crystal_density_diffrn 1.345
_exptl_crystal_density_method 'not measured'
_exptl_crystal_F_000 356
_exptl_crystal_size_max 0.35
_exptl_crystal_size_mid 0.10
_exptl_crystal_size_min 0.06
_refine_diff_density_max 0.244
_refine_diff_density_min -0.342
_refine_diff_density_rms 0.069
_refine_ls_abs_structure_details 'Flack H D (1983), Acta Cryst. A39, 876-881'
_refine_ls_abs_structure_Flack 0.04(11)
_refine_ls_extinction_method none
_refine_ls_goodness_of_fit_ref 0.955
_refine_ls_hydrogen_treatment mixed
_refine_ls_matrix_type full
_refine_ls_number_parameters 210
_refine_ls_number_reflns 1888
_refine_ls_number_restraints 2
_refine_ls_restrained_S_all 0.955
_refine_ls_R_factor_all 0.0494
_refine_ls_R_factor_gt 0.0381
_refine_ls_shift/su_max 0.000
_refine_ls_shift/su_mean 0.000
_refine_ls_structure_factor_coef Fsqd
_refine_ls_weighting_details 'calc w=1/[\s^2^(Fo^2^)+(0.0930P)^2^+0.0000P] where P=(Fo^2^+2Fc^2^)/3'
_refine_ls_weighting_scheme calc
_refine_ls_wR_factor_gt 0.0981
_refine_ls_wR_factor_ref 0.1186
_reflns_number_gt 1632
_reflns_number_total 1888
_reflns_threshold_expression >2sigma(I)
_cod_data_source_file jo801621d_si_008.cif
_cod_data_source_block t3
_cod_original_sg_symbol_H-M 'P c'
_cod_database_code 4023774

loop_
_symmetry_equiv_pos_as_xyz
'x, y, z'
'x, -y, z+1/2'

loop_
_atom_site_label
_atom_site_type_symbol
_atom_site_fract_x
_atom_site_fract_y
_atom_site_fract_z
_atom_site_U_iso_or_equiv
_atom_site_adp_type
_atom_site_occupancy
_atom_site_symmetry_multiplicity
_atom_site_calc_flag
_atom_site_refinement_flags
_atom_site_disorder_assembly
_atom_site_disorder_group
S1 S 0.56556(9) 0.25686(9) 0.91104(10) 0.0250(2) Uani 1 1 d . . .
O1 O 0.5403(3) 0.3967(3) 0.9396(3) 0.0369(7) Uani 1 1 d . . .
O2 O 0.6220(3) 0.1732(3) 1.0522(3) 0.0369(7) Uani 1 1 d . . .
O3 O 0.9874(3) 0.1092(3) 0.3971(3) 0.0345(6) Uani 1 1 d . . .
H3 H 1.0415 0.1309 0.4842 0.052 Uiso 1 1 calc R . .
N1 N 0.2776(3) 0.0329(3) 0.7080(3) 0.0243(6) Uani 1 1 d . . .
N2 N 0.2180(3) 0.1515(3) 0.6545(4) 0.0261(6) Uani 1 1 d . . .
C1 C 0.2313(4) -0.1038(4) 0.6707(5) 0.0293(8) Uani 1 1 d . . .
H1A H 0.2168 -0.1231 0.5484 0.035 Uiso 1 1 calc R . .
H1B H 0.1496 -0.1214 0.7119 0.035 Uiso 1 1 calc R . .
C2 C 0.3483(4) -0.1862(4) 0.7712(5) 0.0340(9) Uani 1 1 d . . .
H2A H 0.3823 -0.2483 0.6947 0.041 Uiso 1 1 calc R . .
H2B H 0.3193 -0.2397 0.8601 0.041 Uiso 1 1 calc R . .
C3 C 0.4567(4) -0.0862(4) 0.8517(4) 0.0289(8) Uani 1 1 d . . .
H3A H 0.4781 -0.0962 0.9758 0.035 Uiso 1 1 calc R . .
H3B H 0.5372 -0.0993 0.8061 0.035 Uiso 1 1 calc R . .
C4 C 0.3964(3) 0.0474(3) 0.8022(4) 0.0217(7) Uani 1 1 d . . .
C5 C 0.4190(3) 0.1850(4) 0.8145(4) 0.0226(7) Uani 1 1 d . . .
C6 C 0.3055(3) 0.2461(4) 0.7185(4) 0.0224(7) Uani 1 1 d . . .
C7 C 0.2768(3) 0.3919(4) 0.6855(4) 0.0285(8) Uani 1 1 d . . .
H7A H 0.3381 0.4276 0.6173 0.034 Uiso 1 1 calc R . .
H7B H 0.2934 0.4403 0.7945 0.034 Uiso 1 1 calc R . .
C8 C 0.1380(3) 0.4210(4) 0.5947(4) 0.0283(8) Uani 1 1 d . . .
H8A H 0.0762 0.3785 0.6570 0.034 Uiso 1 1 calc R . .
H8B H 0.1237 0.3806 0.4808 0.034 Uiso 1 1 calc R . .
C9 C 0.1091(4) 0.5707(4) 0.5783(4) 0.0296(8) Uani 1 1 d . . .
H9A H 0.1266 0.6112 0.6922 0.036 Uiso 1 1 calc R . .
H9B H 0.1697 0.6124 0.5133 0.036 Uiso 1 1 calc R . .
C10 C -0.0310(4) 0.6033(5) 0.4922(5) 0.0414(10) Uani 1 1 d . . .
H10A H -0.0420 0.7008 0.4834 0.050 Uiso 1 1 calc R . .
H10B H -0.0916 0.5664 0.5586 0.050 Uiso 1 1 calc R . .
H10C H -0.0493 0.5638 0.3791 0.050 Uiso 1 1 calc R . .
C11 C 0.6655(3) 0.2455(4) 0.7602(4) 0.0224(7) Uani 1 1 d . . .
C12 C 0.6486(4) 0.3380(4) 0.6289(4) 0.0281(8) Uani 1 1 d . . .
H12 H 0.5883 0.4100 0.6248 0.034 Uiso 1 1 calc R . .
C13 C 0.7215(4) 0.3230(4) 0.5041(5) 0.0286(8) Uani 1 1 d . . .
H13 H 0.7104 0.3851 0.4133 0.034 Uiso 1 1 calc R . .
C14 C 0.8107(3) 0.2186(4) 0.5097(4) 0.0247(7) Uani 1 1 d . . .
C15 C 0.8263(4) 0.1280(4) 0.6424(4) 0.0284(8) Uani 1 1 d . . .
H15 H 0.8878 0.0571 0.6478 0.034 Uiso 1 1 calc R . .
C16 C 0.7527(3) 0.1401(4) 0.7677(4) 0.0249(7) Uani 1 1 d . . .
H16 H 0.7623 0.0769 0.8571 0.030 Uiso 1 1 calc R . .
C17 C 0.8847(4) 0.2037(4) 0.3671(4) 0.0307(8) Uani 1 1 d . . .
H17A H 0.8221 0.1772 0.2638 0.037 Uiso 1 1 calc R . .
H17B H 0.9213 0.2921 0.3456 0.037 Uiso 1 1 calc R . .

loop_
_atom_site_aniso_label
_atom_site_aniso_U_11
_atom_site_aniso_U_22
_atom_site_aniso_U_33
_atom_site_aniso_U_23
_atom_site_aniso_U_13
_atom_site_aniso_U_12
S1 0.0215(4) 0.0304(5) 0.0210(3) -0.0048(3) -0.0008(2) -0.0030(4)
O1 0.0323(16) 0.0331(16) 0.0438(15) -0.0185(12) 0.0040(12) -0.0026(12)
O2 0.0306(14) 0.056(2) 0.0202(11) 0.0052(11) -0.0034(10) -0.0019(13)
O3 0.0251(13) 0.0451(17) 0.0321(13) -0.0122(12) 0.0029(10) 0.0022(12)
N1 0.0243(15) 0.0210(16) 0.0271(13) 0.0016(11) 0.0039(11) -0.0016(12)
N2 0.0225(15) 0.0240(16) 0.0297(14) 0.0019(12) 0.0003(11) -0.0012(12)
C1 0.0262(18) 0.0248(19) 0.0377(18) -0.0022(16) 0.0085(14) -0.0061(15)
C2 0.037(2) 0.027(2) 0.0385(19) 0.0036(17) 0.0088(16) 0.0011(17)
C3 0.0304(19) 0.027(2) 0.0284(16) 0.0035(15) 0.0047(14) 0.0049(16)
C4 0.0199(16) 0.0254(18) 0.0209(13) 0.0005(13) 0.0063(12) -0.0004(13)
C5 0.0250(17) 0.0255(19) 0.0166(14) -0.0003(13) 0.0025(12) -0.0023(14)
C6 0.0216(16) 0.0242(19) 0.0205(14) -0.0017(12) 0.0019(12) -0.0019(13)
C7 0.0267(19) 0.026(2) 0.0306(17) 0.0009(15) -0.0005(14) -0.0023(15)
C8 0.0279(18) 0.028(2) 0.0278(16) -0.0013(15) 0.0013(13) 0.0019(15)
C9 0.0325(19) 0.025(2) 0.0307(16) 0.0007(14) 0.0038(14) 0.0005(15)
C10 0.041(2) 0.039(3) 0.042(2) 0.0032(19) 0.0030(17) 0.0118(19)
C11 0.0172(15) 0.0262(19) 0.0224(14) -0.0021(13) 0.0008(11) -0.0046(13)
C12 0.0225(17) 0.0249(19) 0.0363(18) 0.0050(15) 0.0042(13) 0.0003(14)
C13 0.0242(18) 0.026(2) 0.0346(18) 0.0081(15) 0.0031(14) 0.0010(15)
C14 0.0174(15) 0.0276(19) 0.0266(16) -0.0027(14) -0.0018(13) -0.0051(13)
C15 0.0238(18) 0.028(2) 0.0321(17) -0.0003(15) 0.0009(14) 0.0016(15)
C16 0.0244(17) 0.0256(19) 0.0234(15) 0.0064(13) 0.0011(12) 0.0015(14)
C17 0.0216(17) 0.043(2) 0.0255(16) -0.0013(16) -0.0006(13) -0.0011(16)

loop_
_atom_type_symbol
_atom_type_description
_atom_type_scat_dispersion_real
_atom_type_scat_dispersion_imag
_atom_type_scat_source
C C 0.0033 0.0016 'International Tables Vol C Tables 4.2.6.8 and 6.1.1.4'
H H 0.0000 0.0000 'International Tables Vol C Tables 4.2.6.8 and 6.1.1.4'
N N 0.0061 0.0033 'International Tables Vol C Tables 4.2.6.8 and 6.1.1.4'
O O 0.0106 0.0060 'International Tables Vol C Tables 4.2.6.8 and 6.1.1.4'
S S 0.1246 0.1234 'International Tables Vol C Tables 4.2.6.8 and 6.1.1.4'

loop_
_geom_angle_atom_site_label_1
_geom_angle_atom_site_label_2
_geom_angle_atom_site_label_3
_geom_angle
_geom_angle_site_symmetry_1
_geom_angle_site_symmetry_3
_geom_angle_publ_flag
O2 S1 O1 119.32(18) . . ?
O2 S1 C5 107.71(17) . . ?
O1 S1 C5 107.38(16) . . ?
O2 S1 C11 107.92(17) . . ?
O1 S1 C11 108.94(17) . . ?
C5 S1 C11 104.61(16) . . ?
C17 O3 H3 109.5 . . ?
C4 N1 N2 113.7(3) . . ?
C4 N1 C1 117.0(3) . . ?
N2 N1 C1 129.3(3) . . ?
C6 N2 N1 104.7(3) . . ?
N1 C1 C2 101.1(3) . . ?
N1 C1 H1A 111.6 . . ?
C2 C1 H1A 111.6 . . ?
N1 C1 H1B 111.6 . . ?
C2 C1 H1B 111.6 . . ?
H1A C1 H1B 109.4 . . ?
C1 C2 C3 108.1(3) . . ?
C1 C2 H2A 110.1 . . ?
C3 C2 H2A 110.1 . . ?
C1 C2 H2B 110.1 . . ?
C3 C2 H2B 110.1 . . ?
H2A C2 H2B 108.4 . . ?
C4 C3 C2 103.2(3) . . ?
C4 C3 H3A 111.1 . . ?
C2 C3 H3A 111.1 . . ?
C4 C3 H3B 111.1 . . ?
C2 C3 H3B 111.1 . . ?
H3A C3 H3B 109.1 . . ?
N1 C4 C5 105.9(3) . . ?
N1 C4 C3 110.6(3) . . ?
C5 C4 C3 143.5(3) . . ?
C4 C5 C6 105.9(3) . . ?
C4 C5 S1 124.2(3) . . ?
C6 C5 S1 129.6(3) . . ?
N2 C6 C5 109.8(3) . . ?
N2 C6 C7 121.1(3) . . ?
C5 C6 C7 129.1(3) . . ?
C6 C7 C8 114.2(3) . . ?
C6 C7 H7A 108.7 . . ?
C8 C7 H7A 108.7 . . ?
C6 C7 H7B 108.7 . . ?
C8 C7 H7B 108.7 . . ?
H7A C7 H7B 107.6 . . ?
C7 C8 C9 112.6(3) . . ?
C7 C8 H8A 109.1 . . ?
C9 C8 H8A 109.1 . . ?
C7 C8 H8B 109.1 . . ?
C9 C8 H8B 109.1 . . ?
H8A C8 H8B 107.8 . . ?
C10 C9 C8 113.9(3) . . ?
C10 C9 H9A 108.8 . . ?
C8 C9 H9A 108.8 . . ?
C10 C9 H9B 108.8 . . ?
C8 C9 H9B 108.8 . . ?
H9A C9 H9B 107.7 . . ?
C9 C10 H10A 109.5 . . ?
C9 C10 H10B 109.5 . . ?
H10A C10 H10B 109.5 . . ?
C9 C10 H10C 109.5 . . ?
H10A C10 H10C 109.5 . . ?
H10B C10 H10C 109.5 . . ?
C16 C11 C12 121.3(3) . . ?
C16 C11 S1 119.6(3) . . ?
C12 C11 S1 119.0(3) . . ?
C11 C12 C13 118.6(3) . . ?
C11 C12 H12 120.7 . . ?
C13 C12 H12 120.7 . . ?
C12 C13 C14 121.1(3) . . ?
C12 C13 H13 119.5 . . ?
C14 C13 H13 119.5 . . ?
C15 C14 C13 119.2(3) . . ?
C15 C14 C17 121.7(3) . . ?
C13 C14 C17 119.1(3) . . ?
C16 C15 C14 120.6(4) . . ?
C16 C15 H15 119.7 . . ?
C14 C15 H15 119.7 . . ?
C11 C16 C15 119.1(3) . . ?
C11 C16 H16 120.4 . . ?
C15 C16 H16 120.4 . . ?
O3 C17 C14 114.7(3) . . ?
O3 C17 H17A 108.6 . . ?
C14 C17 H17A 108.6 . . ?
O3 C17 H17B 108.6 . . ?
C14 C17 H17B 108.6 . . ?
H17A C17 H17B 107.6 . . ?

loop_
_geom_bond_atom_site_label_1
_geom_bond_atom_site_label_2
_geom_bond_distance
_geom_bond_site_symmetry_2
_geom_bond_publ_flag
S1 O2 1.443(3) . ?
S1 O1 1.447(3) . ?
S1 C5 1.730(4) . ?
S1 C11 1.759(4) . ?
O3 C17 1.411(5) . ?
O3 H3 0.8400 . ?
N1 C4 1.329(4) . ?
N1 N2 1.367(4) . ?
N1 C1 1.458(5) . ?
N2 C6 1.344(5) . ?
C1 C2 1.561(6) . ?
C1 H1A 0.9900 . ?
C1 H1B 0.9900 . ?
C2 C3 1.552(6) . ?
C2 H2A 0.9900 . ?
C2 H2B 0.9900 . ?
C3 C4 1.495(5) . ?
C3 H3A 0.9900 . ?
C3 H3B 0.9900 . ?
C4 C5 1.393(5) . ?
C5 C6 1.419(5) . ?
C6 C7 1.498(5) . ?
C7 C8 1.517(5) . ?
C7 H7A 0.9900 . ?
C7 H7B 0.9900 . ?
C8 C9 1.524(5) . ?
C8 H8A 0.9900 . ?
C8 H8B 0.9900 . ?
C9 C10 1.525(5) . ?
C9 H9A 0.9900 . ?
C9 H9B 0.9900 . ?
C10 H10A 0.9800 . ?
C10 H10B 0.9800 . ?
C10 H10C 0.9800 . ?
C11 C16 1.384(5) . ?
C11 C12 1.392(5) . ?
C12 C13 1.388(5) . ?
C12 H12 0.9500 . ?
C13 C14 1.391(5) . ?
C13 H13 0.9500 . ?
C14 C15 1.389(5) . ?
C14 C17 1.517(5) . ?
C15 C16 1.393(5) . ?
C15 H15 0.9500 . ?
C16 H16 0.9500 . ?
C17 H17A 0.9900 . ?
C17 H17B 0.9900 . ?

loop_
_geom_hbond_atom_site_label_D
_geom_hbond_atom_site_label_H
_geom_hbond_atom_site_label_A
_geom_hbond_distance_DH
_geom_hbond_distance_HA
_geom_hbond_distance_DA
_geom_hbond_angle_DHA
_geom_hbond_site_symmetry_A
O3 H3 N2 0.84 2.08 2.886(4) 160.3 1_655

loop_
_geom_torsion_atom_site_label_1
_geom_torsion_atom_site_label_2
_geom_torsion_atom_site_label_3
_geom_torsion_atom_site_label_4
_geom_torsion
_geom_torsion_site_symmetry_1
_geom_torsion_site_symmetry_2
_geom_torsion_site_symmetry_3
_geom_torsion_site_symmetry_4
_geom_torsion_publ_flag
C4 N1 N2 C6 0.3(4) . . . . ?
C1 N1 N2 C6 -176.9(3) . . . . ?
C4 N1 C1 C2 2.3(4) . . . . ?
N2 N1 C1 C2 179.5(3) . . . . ?
N1 C1 C2 C3 -2.9(4) . . . . ?
C1 C2 C3 C4 2.6(4) . . . . ?
N2 N1 C4 C5 0.4(3) . . . . ?
C1 N1 C4 C5 178.0(3) . . . . ?
N2 N1 C4 C3 -178.4(3) . . . . ?
C1 N1 C4 C3 -0.8(4) . . . . ?
C2 C3 C4 N1 -1.2(4) . . . . ?
C2 C3 C4 C5 -179.3(4) . . . . ?
N1 C4 C5 C6 -1.0(3) . . . . ?
C3 C4 C5 C6 177.1(4) . . . . ?
N1 C4 C5 S1 -174.8(2) . . . . ?
C3 C4 C5 S1 3.3(6) . . . . ?
O2 S1 C5 C4 -34.7(3) . . . . ?
O1 S1 C5 C4 -164.4(3) . . . . ?
C11 S1 C5 C4 79.9(3) . . . . ?
O2 S1 C5 C6 152.9(3) . . . . ?
O1 S1 C5 C6 23.2(4) . . . . ?
C11 S1 C5 C6 -92.4(3) . . . . ?
N1 N2 C6 C5 -0.9(4) . . . . ?
N1 N2 C6 C7 179.2(3) . . . . ?
C4 C5 C6 N2 1.2(4) . . . . ?
S1 C5 C6 N2 174.6(3) . . . . ?
C4 C5 C6 C7 -178.9(3) . . . . ?
S1 C5 C6 C7 -5.5(5) . . . . ?
N2 C6 C7 C8 7.0(5) . . . . ?
C5 C6 C7 C8 -172.8(3) . . . . ?
C6 C7 C8 C9 174.6(3) . . . . ?
C7 C8 C9 C10 -178.2(3) . . . . ?
O2 S1 C11 C16 17.9(3) . . . . ?
O1 S1 C11 C16 148.9(3) . . . . ?
C5 S1 C11 C16 -96.6(3) . . . . ?
O2 S1 C11 C12 -166.4(3) . . . . ?
O1 S1 C11 C12 -35.5(3) . . . . ?
C5 S1 C11 C12 79.1(3) . . . . ?
C16 C11 C12 C13 -0.1(5) . . . . ?
S1 C11 C12 C13 -175.7(3) . . . . ?
C11 C12 C13 C14 -0.5(5) . . . . ?
C12 C13 C14 C15 0.1(5) . . . . ?
C12 C13 C14 C17 177.9(3) . . . . ?
C13 C14 C15 C16 0.8(5) . . . . ?
C17 C14 C15 C16 -176.9(3) . . . . ?
C12 C11 C16 C15 1.0(5) . . . . ?
S1 C11 C16 C15 176.5(3) . . . . ?
C14 C15 C16 C11 -1.3(5) . . . . ?
C15 C14 C17 O3 -12.1(5) . . . . ?
C13 C14 C17 O3 170.2(3) . . . . ?

loop_
_cod_related_entry_id
_cod_related_entry_database
_cod_related_entry_code
1 ChemSpider 30658776
